data_1510987
loop_
_publ_author_name
'Bluhm, K.'
'Schaefer, J.'

_publ_section_title
;
 Ein neues Kupfercobaltboratoxid mit isolierten B2O5-Baugruppen:
 Cu2Co(B2O5)O
;
_journal_name_full 'Zeitschrift fuer Anorganische und Allgemeine Chemie'
_journal_page_first 1051
_journal_page_last 1055
_journal_paper_doi 10.1002/zaac.19946200618
_journal_volume 620
_journal_year 1994
_chemical_formula_sum 'B2 Co Cu2 O6'
_chemical_name_systematic 'Cu2 Co O (B2 O5)'
_space_group_IT_number 14
_symmetry_space_group_name_Hall '-P 2ybc'
_symmetry_space_group_name_H-M 'P 1 21/c 1'
_cell_angle_alpha 90
_cell_angle_beta 93.67
_cell_angle_gamma 90
_cell_formula_units_Z 4
_cell_length_a 3.225
_cell_length_b 14.847
_cell_length_c 9.1171
_cell_volume 435.646
_citation_journal_id_ASTM ZAACAB
_cod_data_source_file boron_71.cif
_cod_data_source_block B2Co1Cu2O6
_cod_original_cell_volume 435.6459
_cod_original_formula_sum 'B2 Co1 Cu2 O6'
_cod_database_code 1510987

loop_
_symmetry_equiv_pos_as_xyz
x,y,z
-x,y+1/2,-z+1/2
-x,-y,-z
x,-y-1/2,z-1/2

loop_
_atom_site_label
_atom_site_type_symbol
_atom_site_fract_x
_atom_site_fract_y
_atom_site_fract_z
_atom_site_occupancy
_atom_site_U_iso_or_equiv
O4 O-2 0.682 0.3828 0.0398 1 0.0
B1 B+3 0.1843 0.3471 0.4065 1 0.0
B2 B+3 0.8559 0.42 0.1655 1 0.0
Cu1 Cu+2 0.3096 0.54306 0.36299 1 0.0
Co1 Co+2 0.1896 0.36367 0.87542 1 0.0
O2 O-2 0.3191 0.845 0.7611 1 0.0
O1 O-2 0.2252 0.267 0.4738 1 0.0
Cu2 Cu+2 0.3302 0.742 0.87736 1 0.0
O6 O-2 0.9912 0.3468 0.2623 1 0.0
O3 O-2 0.3155 0.4267 0.4634 1 0.0
O5 O-2 0.1029 0.4952 0.7931 1 0.0
